data_7251182
loop_
_publ_author_name
'Gasol-Cardona, Julia'
'Ward, Martin R.'
'Comboni, Davide'
'Hanfland, Micheal'
'Scatena, Rebecca'
'Warren, Mark R.'
'Maloney, Andrew G. P.'
'Oswald, Iain D. H.'

_publ_section_title
;
 Pressure-induced phase behaviour and compressibility of the racemic and
 chiral solid forms, ofloxacin and levofloxacin
;
_journal_issue 47
_journal_name_full CrystEngComm
_journal_page_first 7662
_journal_page_last 7676
_journal_paper_doi 10.1039/D5CE00855G
_journal_volume 27
_journal_year 2025
_chemical_formula_moiety 'C18 H20 F N3 O4'
_chemical_formula_sum 'C18 H20 F N3 O4'
_chemical_formula_weight 361.37
_chemical_name_systematic Ofloxacin
_space_group_crystal_system monoclinic
_space_group_IT_number 15
_space_group_name_Hall '-C 2yc'
_space_group_name_H-M_alt 'C 1 2/c 1'
_atom_sites_solution_hydrogens geom
_audit_creation_method SHELXL-2019/3
_audit_update_record
;
2025-08-19 deposited with the CCDC.	2025-10-29 downloaded from the CCDC.
;
_cell_angle_alpha 90
_cell_angle_beta 103.781(17)
_cell_angle_gamma 90
_cell_formula_units_Z 8
_cell_length_a 29.123(7)
_cell_length_b 6.3326(6)
_cell_length_c 16.2627(16)
_cell_measurement_pressure 1.81
_cell_measurement_reflns_used 5261
_cell_measurement_temperature 296(2)
_cell_measurement_theta_max 23.338
_cell_measurement_theta_min 2.579
_cell_volume 2912.9(8)
_computing_cell_refinement 'SAINT v8.37A (Bruker, 2015)'
_computing_data_reduction 'SAINT v8.37A (Bruker, 2015)'
_computing_molecular_graphics 'Olex2 1.5-ac7-013 (Dolomanov et al., 2009)'
_computing_publication_material 'Olex2 1.5-ac7-013 (Dolomanov et al., 2009)'
_computing_structure_refinement 'XL  (Sheldrick, 2008)'
_diffrn_ambient_temperature 296(2)
_diffrn_measured_fraction_theta_full 0.349
_diffrn_measured_fraction_theta_max 0.349
_diffrn_measurement_device_type 'Bruker APEX-II CCD'
_diffrn_measurement_method '\f and \w scans'
_diffrn_radiation_type MoK\a
_diffrn_radiation_wavelength 0.71073
_diffrn_reflns_av_R_equivalents 0.0643
_diffrn_reflns_av_unetI/netI 0.0433
_diffrn_reflns_Laue_measured_fraction_full 0.349
_diffrn_reflns_Laue_measured_fraction_max 0.349
_diffrn_reflns_limit_h_max 16
_diffrn_reflns_limit_h_min -14
_diffrn_reflns_limit_k_max 7
_diffrn_reflns_limit_k_min -7
_diffrn_reflns_limit_l_max 14
_diffrn_reflns_limit_l_min -18
_diffrn_reflns_number 5261
_diffrn_reflns_point_group_measured_fraction_full 0.349
_diffrn_reflns_point_group_measured_fraction_max 0.349
_diffrn_reflns_theta_full 23.338
_diffrn_reflns_theta_max 23.338
_diffrn_reflns_theta_min 2.579
_exptl_absorpt_coefficient_mu 0.126
_exptl_absorpt_correction_T_max 0.7449
_exptl_absorpt_correction_T_min 0.6653
_exptl_absorpt_correction_type multi-scan
_exptl_crystal_colour 'clear colourless'
_exptl_crystal_density_diffrn 1.648
_exptl_crystal_description needle
_exptl_crystal_F_000 1520
_exptl_crystal_recrystallization_method 'Re-crystallisation from solvent: Nitrobenzene'
_exptl_crystal_size_max 0.2
_exptl_crystal_size_mid 0.05
_exptl_crystal_size_min 0.05
_refine_diff_density_max 0.190
_refine_diff_density_min -0.138
_refine_diff_density_rms 0.040
_refine_ls_extinction_method none
_refine_ls_goodness_of_fit_ref 1.124
_refine_ls_hydrogen_treatment constr
_refine_ls_matrix_type full
_refine_ls_number_parameters 238
_refine_ls_number_reflns 737
_refine_ls_number_restraints 248
_refine_ls_restrained_S_all 0.945
_refine_ls_R_factor_all 0.0800
_refine_ls_R_factor_gt 0.0447
_refine_ls_shift/su_max 0.000
_refine_ls_shift/su_mean 0.000
_refine_ls_structure_factor_coef Fsqd
_refine_ls_weighting_details 'w=1/[\s^2^(Fo^2^)+(0.0763P)^2^+1.4703P] where P=(Fo^2^+2Fc^2^)/3'
_refine_ls_weighting_scheme calc
_refine_ls_wR_factor_gt 0.1096
_refine_ls_wR_factor_ref 0.1272
_reflns_Friedel_coverage 0.000
_reflns_number_gt 490
_reflns_number_total 737
_reflns_threshold_expression 'I > 2\s(I)'
_cod_data_source_file d5ce00855g2.cif
_cod_data_source_block OFLO_1p81
_cod_depositor_comments 'Adding full bibliography for 7251165--7251187.cif.'
_cod_original_cell_volume 2912.9(9)
_cod_original_sg_symbol_H-M 'C 2/c'
_cod_database_code 7251182
_shelx_shelxl_version_number 2019/3
_shelx_space_group_comment
;
The symmetry employed for this shelxl refinement is uniquely defined
by the following loop, which should always be used as a source of
symmetry information in preference to the above space-group names.
They are only intended as comments.
;
_shelx_estimated_absorpt_t_min 0.975
_shelx_estimated_absorpt_t_max 0.994

loop_
_space_group_symop_operation_xyz
'x, y, z'
'-x, y, -z+1/2'
'x+1/2, y+1/2, z'
'-x+1/2, y+1/2, -z+1/2'
'-x, -y, -z'
'x, -y, z-1/2'
'-x+1/2, -y+1/2, -z'
'x+1/2, -y+1/2, z-1/2'

loop_
_atom_site_label
_atom_site_type_symbol
_atom_site_fract_x
_atom_site_fract_y
_atom_site_fract_z
_atom_site_U_iso_or_equiv
_atom_site_adp_type
_atom_site_occupancy
_atom_site_site_symmetry_order
_atom_site_calc_flag
_atom_site_refinement_flags_posn
_atom_site_refinement_flags_adp
_atom_site_refinement_flags_occupancy
_atom_site_disorder_assembly
_atom_site_disorder_group
F1 F 0.5701(3) 0.7044(5) 0.7853(2) 0.049(5) Uani 1 1 d D . . . .
O1 O 0.6477(4) 0.6034(7) 0.5659(3) 0.040(5) Uani 1 1 d D . . . .
O4 O 0.4366(4) 0.8041(6) 0.2698(3) 0.033(7) Uani 1 1 d D . . . .
C11 C 0.5238(5) 0.7303(9) 0.5590(4) 0.022(4) Uani 1 1 d D . . . .
O2 O 0.4428(4) 0.8210(7) 0.5233(3) 0.033(5) Uani 1 1 d D . . . .
N3 N 0.5630(5) 0.6881(8) 0.4453(4) 0.029(5) Uani 1 1 d D . . . .
N1 N 0.6512(5) 0.6138(8) 0.7425(4) 0.025(5) Uani 1 1 d D . . . .
C7 C 0.5682(6) 0.6960(11) 0.7006(5) 0.020(5) Uani 1 1 d D . . . .
C10 C 0.5644(5) 0.6838(9) 0.5323(4) 0.022(4) Uani 1 1 d D . . . .
C3 C 0.5221(6) 0.7318(11) 0.3899(5) 0.027(5) Uani 1 1 d D . . . .
H3 H 0.521965 0.733639 0.332613 0.032 Uiso 1 1 calc R U . . .
C8 C 0.6104(6) 0.6472(10) 0.6785(5) 0.021(4) Uani 1 1 d D . . . .
O3 O 0.4004(5) 0.8652(7) 0.3714(3) 0.042(5) Uani 1 1 d D . . . .
H3A H 0.405660 0.847658 0.422798 0.063 Uiso 1 1 calc R U . . .
C4 C 0.4816(6) 0.7730(11) 0.4116(4) 0.025(5) Uani 1 1 d D . . . .
C6 C 0.5252(6) 0.7348(10) 0.6463(4) 0.025(5) Uani 1 1 d D . . . .
H6 H 0.498355 0.762529 0.665995 0.030 Uiso 1 1 calc R U . . .
C9 C 0.6067(5) 0.6406(11) 0.5899(4) 0.027(5) Uani 1 1 d D . . . .
N2 N 0.7448(4) 0.6060(8) 0.8401(3) 0.032(5) Uani 1 1 d D . . . .
C13 C 0.4382(6) 0.8140(10) 0.3449(5) 0.030(5) Uani 1 1 d D . . . .
C16 C 0.7127(5) 0.7787(10) 0.8493(4) 0.031(6) Uani 1 1 d D . . . .
H16A H 0.730820 0.907299 0.864765 0.038 Uiso 1 1 calc R U . . .
H16B H 0.697379 0.744959 0.894487 0.038 Uiso 1 1 calc R U . . .
C5 C 0.4787(5) 0.7760(10) 0.4987(4) 0.025(5) Uani 1 1 d D . . . .
C1 C 0.6413(5) 0.5282(9) 0.4792(3) 0.040(6) Uani 1 1 d D . . . .
H1A H 0.627573 0.387808 0.474005 0.048 Uiso 1 1 calc R U . . .
H1B H 0.671604 0.520829 0.464504 0.048 Uiso 1 1 calc R U . . .
C12 C 0.6303(7) 0.8964(9) 0.4208(4) 0.042(8) Uani 1 1 d D . . . .
H12A H 0.609960 0.982618 0.378882 0.063 Uiso 1 1 calc R U . . .
H12B H 0.660786 0.885826 0.408148 0.063 Uiso 1 1 calc R U . . .
H12C H 0.633654 0.959033 0.475649 0.063 Uiso 1 1 calc R U . . .
C2 C 0.6090(6) 0.6778(9) 0.4203(4) 0.030(5) Uani 1 1 d D . . . .
H2 H 0.603264 0.621063 0.362677 0.036 Uiso 1 1 calc R U . . .
C17 C 0.6758(5) 0.8144(9) 0.7686(4) 0.028(6) Uani 1 1 d D . . . .
H17A H 0.653405 0.920296 0.777477 0.034 Uiso 1 1 calc R U . . .
H17B H 0.690580 0.864479 0.724776 0.034 Uiso 1 1 calc R U . . .
C15 C 0.7180(5) 0.4129(9) 0.8150(3) 0.025(5) Uani 1 1 d D . . . .
H15A H 0.701625 0.373810 0.858168 0.030 Uiso 1 1 calc R U . . .
H15B H 0.739465 0.299163 0.809907 0.030 Uiso 1 1 calc R U . . .
C18 C 0.7810(5) 0.5747(12) 0.9181(4) 0.047(6) Uani 1 1 d D . . . .
H18A H 0.797358 0.705204 0.934521 0.070 Uiso 1 1 calc R U . . .
H18B H 0.802997 0.469454 0.909195 0.070 Uiso 1 1 calc R U . . .
H18C H 0.766357 0.528774 0.962104 0.070 Uiso 1 1 calc R U . . .
C14 C 0.6827(5) 0.4430(10) 0.7319(4) 0.028(5) Uani 1 1 d D . . . .
H14A H 0.698788 0.478339 0.687922 0.033 Uiso 1 1 calc R U . . .
H14B H 0.664822 0.314086 0.715728 0.033 Uiso 1 1 calc R U . . .

loop_
_atom_site_aniso_label
_atom_site_aniso_U_11
_atom_site_aniso_U_22
_atom_site_aniso_U_33
_atom_site_aniso_U_23
_atom_site_aniso_U_13
_atom_site_aniso_U_12
F1 0.079(17) 0.050(2) 0.024(2) 0.0043(16) 0.026(5) 0.011(4)
O1 0.043(16) 0.054(3) 0.029(3) 0.004(2) 0.020(6) 0.008(6)
O4 0.03(2) 0.045(3) 0.023(2) -0.0028(19) -0.005(6) 0.005(5)
C11 0.032(14) 0.013(3) 0.020(3) -0.005(3) 0.004(6) -0.002(7)
O2 0.036(16) 0.033(3) 0.032(3) -0.001(2) 0.011(6) 0.002(5)
N3 0.044(15) 0.021(3) 0.021(3) 0.002(3) 0.008(6) 0.005(6)
N1 0.016(14) 0.029(3) 0.030(3) 0.003(3) 0.006(5) 0.007(5)
C7 0.016(15) 0.024(4) 0.020(4) -0.004(3) 0.006(6) -0.009(7)
C10 0.036(14) 0.015(3) 0.017(3) -0.001(3) 0.008(6) -0.003(7)
C3 0.042(15) 0.018(4) 0.020(4) 0.003(3) 0.004(7) -0.003(7)
C8 0.014(14) 0.021(4) 0.025(3) 0.001(3) 0.000(6) -0.001(6)
O3 0.052(17) 0.038(3) 0.038(3) 0.000(3) 0.015(7) 0.009(5)
C4 0.034(15) 0.016(4) 0.020(4) -0.009(3) -0.001(6) -0.018(7)
C6 0.022(15) 0.027(4) 0.030(4) 0.001(3) 0.015(6) 0.014(7)
C9 0.035(15) 0.022(4) 0.028(4) 0.005(3) 0.015(6) 0.006(7)
N2 0.029(17) 0.037(3) 0.028(3) -0.003(2) 0.006(6) 0.004(5)
C13 0.039(16) 0.021(4) 0.028(4) -0.005(3) 0.003(6) 0.001(7)
C16 0.031(18) 0.034(3) 0.029(4) -0.003(3) 0.005(6) 0.000(6)
C5 0.032(15) 0.016(4) 0.025(4) 0.001(3) 0.005(6) -0.003(6)
C1 0.062(19) 0.034(4) 0.026(3) 0.007(3) 0.016(7) 0.021(7)
C12 0.06(2) 0.030(4) 0.041(4) 0.005(3) 0.022(9) 0.000(6)
C2 0.045(16) 0.027(3) 0.020(4) 0.003(3) 0.010(7) 0.004(6)
C17 0.029(17) 0.029(3) 0.024(4) -0.001(3) 0.001(6) -0.004(5)
C15 0.017(17) 0.033(3) 0.024(3) 0.002(3) 0.004(6) 0.008(6)
C18 0.03(2) 0.065(5) 0.038(4) -0.004(3) 0.003(7) 0.009(8)
C14 0.011(17) 0.028(3) 0.041(4) -0.004(3) -0.001(6) 0.005(6)

loop_
_atom_type_symbol
_atom_type_description
_atom_type_scat_dispersion_real
_atom_type_scat_dispersion_imag
_atom_type_scat_source
C C 0.0033 0.0016 'International Tables Vol C Tables 4.2.6.8 and 6.1.1.4'
H H 0.0000 0.0000 'International Tables Vol C Tables 4.2.6.8 and 6.1.1.4'
F F 0.0171 0.0103 'International Tables Vol C Tables 4.2.6.8 and 6.1.1.4'
N N 0.0061 0.0033 'International Tables Vol C Tables 4.2.6.8 and 6.1.1.4'
O O 0.0106 0.0060 'International Tables Vol C Tables 4.2.6.8 and 6.1.1.4'

loop_
_geom_angle_atom_site_label_1
_geom_angle_atom_site_label_2
_geom_angle_atom_site_label_3
_geom_angle
_geom_angle_site_symmetry_1
_geom_angle_site_symmetry_3
_geom_angle_publ_flag
C9 O1 C1 114.4(10) . . ?
C10 C11 C6 119.8(11) . . ?
C10 C11 C5 121.8(6) . . ?
C6 C11 C5 118.4(10) . . ?
C3 N3 C10 119.3(11) . . ?
C3 N3 C2 122.5(6) . . ?
C10 N3 C2 117.5(11) . . ?
C8 N1 C14 118.2(6) . . ?
C8 N1 C17 110.8(7) . . ?
C14 N1 C17 113.5(10) . . ?
F1 C7 C6 116.9(11) . . ?
F1 C7 C8 116.3(12) . . ?
C6 C7 C8 126.8(7) . . ?
C9 C10 C11 121.3(6) . . ?
C9 C10 N3 119.4(11) . . ?
C11 C10 N3 119.3(11) . . ?
C4 C3 N3 124.2(7) . . ?
C4 C3 H3 117.9 . . ?
N3 C3 H3 117.9 . . ?
C7 C8 N1 119.1(7) . . ?
C7 C8 C9 114.3(12) . . ?
N1 C8 C9 126.6(12) . . ?
C13 O3 H3A 109.5 . . ?
C3 C4 C5 121.7(12) . . ?
C3 C4 C13 119.6(7) . . ?
C5 C4 C13 118.7(12) . . ?
C7 C6 C11 116.6(11) . . ?
C7 C6 H6 121.7 . . ?
C11 C6 H6 121.7 . . ?
O1 C9 C10 122.7(6) . . ?
O1 C9 C8 115.9(12) . . ?
C10 C9 C8 121.2(11) . . ?
C15 N2 C18 111.0(6) . . ?
C15 N2 C16 110.0(10) . . ?
C18 N2 C16 111.0(6) . . ?
O4 C13 O3 120.7(13) . . ?
O4 C13 C4 123.4(12) . . ?
O3 C13 C4 115.9(7) . . ?
N2 C16 C17 111.3(6) . . ?
N2 C16 H16A 109.4 . . ?
C17 C16 H16A 109.4 . . ?
N2 C16 H16B 109.4 . . ?
C17 C16 H16B 109.4 . . ?
H16A C16 H16B 108.0 . . ?
O2 C5 C4 125.0(12) . . ?
O2 C5 C11 121.3(7) . . ?
C4 C5 C11 113.7(11) . . ?
O1 C1 C2 109.1(6) . . ?
O1 C1 H1A 109.9 . . ?
C2 C1 H1A 109.9 . . ?
O1 C1 H1B 109.9 . . ?
C2 C1 H1B 109.9 . . ?
H1A C1 H1B 108.3 . . ?
C2 C12 H12A 109.5 . . ?
C2 C12 H12B 109.5 . . ?
H12A C12 H12B 109.5 . . ?
C2 C12 H12C 109.5 . . ?
H12A C12 H12C 109.5 . . ?
H12B C12 H12C 109.5 . . ?
N3 C2 C1 108.6(7) . . ?
N3 C2 C12 110.6(9) . . ?
C1 C2 C12 112.2(12) . . ?
N3 C2 H2 108.5 . . ?
C1 C2 H2 108.5 . . ?
C12 C2 H2 108.5 . . ?
N1 C17 C16 108.8(6) . . ?
N1 C17 H17A 109.9 . . ?
C16 C17 H17A 109.9 . . ?
N1 C17 H17B 109.9 . . ?
C16 C17 H17B 109.9 . . ?
H17A C17 H17B 108.3 . . ?
N2 C15 C14 110.6(6) . . ?
N2 C15 H15A 109.5 . . ?
C14 C15 H15A 109.5 . . ?
N2 C15 H15B 109.5 . . ?
C14 C15 H15B 109.5 . . ?
H15A C15 H15B 108.1 . . ?
N2 C18 H18A 109.5 . . ?
N2 C18 H18B 109.5 . . ?
H18A C18 H18B 109.5 . . ?
N2 C18 H18C 109.5 . . ?
H18A C18 H18C 109.5 . . ?
H18B C18 H18C 109.5 . . ?
N1 C14 C15 107.7(6) . . ?
N1 C14 H14A 110.2 . . ?
C15 C14 H14A 110.2 . . ?
N1 C14 H14B 110.2 . . ?
C15 C14 H14B 110.2 . . ?
H14A C14 H14B 108.5 . . ?

loop_
_geom_bond_atom_site_label_1
_geom_bond_atom_site_label_2
_geom_bond_distance
_geom_bond_site_symmetry_2
_geom_bond_publ_flag
F1 C7 1.366(7) . ?
O1 C9 1.361(14) . ?
O1 C1 1.457(6) . ?
O4 C13 1.213(7) . ?
C11 C10 1.388(13) . ?
C11 C6 1.409(8) . ?
C11 C5 1.469(11) . ?
O2 C5 1.236(14) . ?
N3 C3 1.340(16) . ?
N3 C10 1.407(8) . ?
N3 C2 1.490(16) . ?
N1 C8 1.396(17) . ?
N1 C14 1.455(12) . ?
N1 C17 1.471(10) . ?
C7 C6 1.373(16) . ?
C7 C8 1.393(18) . ?
C10 C9 1.385(15) . ?
C3 C4 1.337(18) . ?
C3 H3 0.9300 . ?
C8 C9 1.420(9) . ?
O3 C13 1.315(16) . ?
O3 H3A 0.8200 . ?
C4 C5 1.439(9) . ?
C4 C13 1.479(15) . ?
C6 H6 0.9300 . ?
N2 C15 1.456(11) . ?
N2 C18 1.456(10) . ?
N2 C16 1.469(12) . ?
C16 C17 1.502(10) . ?
C16 H16A 0.9700 . ?
C16 H16B 0.9700 . ?
C1 C2 1.506(14) . ?
C1 H1A 0.9700 . ?
C1 H1B 0.9700 . ?
C12 C2 1.516(11) . ?
C12 H12A 0.9600 . ?
C12 H12B 0.9600 . ?
C12 H12C 0.9600 . ?
C2 H2 0.9800 . ?
C17 H17A 0.9700 . ?
C17 H17B 0.9700 . ?
C15 C14 1.503(10) . ?
C15 H15A 0.9700 . ?
C15 H15B 0.9700 . ?
C18 H18A 0.9600 . ?
C18 H18B 0.9600 . ?
C18 H18C 0.9600 . ?
C14 H14A 0.9700 . ?
C14 H14B 0.9700 . ?

loop_
_geom_torsion_atom_site_label_1
_geom_torsion_atom_site_label_2
_geom_torsion_atom_site_label_3
_geom_torsion_atom_site_label_4
_geom_torsion
_geom_torsion_site_symmetry_1
_geom_torsion_site_symmetry_2
_geom_torsion_site_symmetry_3
_geom_torsion_site_symmetry_4
_geom_torsion_publ_flag
C6 C11 C10 C9 0.2(10) . . . . ?
C5 C11 C10 C9 -179.9(7) . . . . ?
C6 C11 C10 N3 -177.5(6) . . . . ?
C5 C11 C10 N3 2.4(10) . . . . ?
C3 N3 C10 C9 -179.4(7) . . . . ?
C2 N3 C10 C9 -9.1(10) . . . . ?
C3 N3 C10 C11 -1.7(11) . . . . ?
C2 N3 C10 C11 168.7(6) . . . . ?
C10 N3 C3 C4 0.1(12) . . . . ?
C2 N3 C3 C4 -169.7(7) . . . . ?
F1 C7 C8 N1 -1.0(11) . . . . ?
C6 C7 C8 N1 179.5(8) . . . . ?
F1 C7 C8 C9 -179.9(5) . . . . ?
C6 C7 C8 C9 0.6(12) . . . . ?
C14 N1 C8 C7 139.4(8) . . . . ?
C17 N1 C8 C7 -87.2(9) . . . . ?
C14 N1 C8 C9 -41.8(12) . . . . ?
C17 N1 C8 C9 91.6(9) . . . . ?
N3 C3 C4 C5 0.7(13) . . . . ?
N3 C3 C4 C13 -178.5(8) . . . . ?
F1 C7 C6 C11 178.7(5) . . . . ?
C8 C7 C6 C11 -1.9(13) . . . . ?
C10 C11 C6 C7 1.4(10) . . . . ?
C5 C11 C6 C7 -178.5(7) . . . . ?
C1 O1 C9 C10 -23.7(10) . . . . ?
C1 O1 C9 C8 160.5(5) . . . . ?
C11 C10 C9 O1 -177.1(6) . . . . ?
N3 C10 C9 O1 0.6(11) . . . . ?
C11 C10 C9 C8 -1.5(11) . . . . ?
N3 C10 C9 C8 176.2(6) . . . . ?
C7 C8 C9 O1 177.0(7) . . . . ?
N1 C8 C9 O1 -1.9(11) . . . . ?
C7 C8 C9 C10 1.1(11) . . . . ?
N1 C8 C9 C10 -177.7(7) . . . . ?
C3 C4 C13 O4 3.1(11) . . . . ?
C5 C4 C13 O4 -176.1(6) . . . . ?
C3 C4 C13 O3 -176.2(7) . . . . ?
C5 C4 C13 O3 4.6(10) . . . . ?
C15 N2 C16 C17 -57.7(7) . . . . ?
C18 N2 C16 C17 179.0(7) . . . . ?
C3 C4 C5 O2 177.0(8) . . . . ?
C13 C4 C5 O2 -3.8(12) . . . . ?
C3 C4 C5 C11 0.0(11) . . . . ?
C13 C4 C5 C11 179.2(6) . . . . ?
C10 C11 C5 O2 -178.7(7) . . . . ?
C6 C11 C5 O2 1.2(11) . . . . ?
C10 C11 C5 C4 -1.6(10) . . . . ?
C6 C11 C5 C4 178.3(6) . . . . ?
C9 O1 C1 C2 52.9(10) . . . . ?
C3 N3 C2 C1 -152.1(7) . . . . ?
C10 N3 C2 C1 37.9(8) . . . . ?
C3 N3 C2 C12 84.4(10) . . . . ?
C10 N3 C2 C12 -85.6(8) . . . . ?
O1 C1 C2 N3 -58.7(10) . . . . ?
O1 C1 C2 C12 63.8(12) . . . . ?
C8 N1 C17 C16 167.5(8) . . . . ?
C14 N1 C17 C16 -56.7(7) . . . . ?
N2 C16 C17 N1 54.6(9) . . . . ?
C18 N2 C15 C14 -176.7(7) . . . . ?
C16 N2 C15 C14 60.0(7) . . . . ?
C8 N1 C14 C15 -169.0(8) . . . . ?
C17 N1 C14 C15 58.7(7) . . . . ?
N2 C15 C14 N1 -59.4(9) . . . . ?
